data_1512751
loop_
_publ_author_name
'Alexander S. Belov'
'Irina G. Belaya'
'Valentin V. Novikov'
'Zoya A. Starikova'
'Ernest V. Polshin'
'Alexander V. Dolganov'
'Ekaterina G. Lebed'

_publ_section_title
;
 Structure, spectral and electrochemical properties of the
 2,6-di-tert-butylphenol-functionalized iron and cobalt(II)
 clathrochelates and their phenylsulfide analogs
;
_journal_name_full
;
Inorganica Chimica Acta
;
_journal_page_first 269
_journal_page_last 281
_journal_paper_doi 10.1016/j.ica.2012.08.014
_journal_volume 394
_journal_year 2013
_chemical_formula_sum 'C101 H151 B2 Fe N6 O12 S6'
_chemical_formula_weight 1911.11
_space_group_IT_number 2
_symmetry_cell_setting triclinic
_symmetry_space_group_name_Hall '-P 1'
_symmetry_space_group_name_H-M 'P -1'
_atom_sites_solution_hydrogens geom
_atom_sites_solution_primary direct
_atom_sites_solution_secondary difmap
_cell_angle_alpha 80.973(7)
_cell_angle_beta 89.983(5)
_cell_angle_gamma 61.829(5)
_cell_formula_units_Z 2
_cell_length_a 14.370(4)
_cell_length_b 15.159(5)
_cell_length_c 30.681(8)
_cell_measurement_temperature 393(2)
_cell_volume 5798(3)
_computing_structure_refinement 'SHELXL-97 (Sheldrick, 1997)'
_computing_structure_solution 'SHELXS-97 (Sheldrick, 1990)'
_diffrn_ambient_temperature 393(2)
_diffrn_measured_fraction_theta_full 0.966
_diffrn_measured_fraction_theta_max 0.966
_diffrn_radiation_monochromator graphite
_diffrn_radiation_source 'fine-focus sealed tube'
_diffrn_radiation_type MoK\a
_diffrn_radiation_wavelength 0.71073
_diffrn_reflns_av_R_equivalents 0.0596
_diffrn_reflns_av_sigmaI/netI 0.1008
_diffrn_reflns_limit_h_max 20
_diffrn_reflns_limit_h_min -20
_diffrn_reflns_limit_k_max 21
_diffrn_reflns_limit_k_min -21
_diffrn_reflns_limit_l_max 42
_diffrn_reflns_limit_l_min -43
_diffrn_reflns_number 67044
_diffrn_reflns_theta_full 30.08
_diffrn_reflns_theta_max 30.08
_diffrn_reflns_theta_min 0.67
_exptl_absorpt_coefficient_mu 0.292
_exptl_crystal_density_diffrn 1.095
_exptl_crystal_density_method 'not measured'
_exptl_crystal_F_000 2054
_refine_diff_density_max 0.954
_refine_diff_density_min -0.431
_refine_diff_density_rms 0.080
_refine_ls_extinction_method none
_refine_ls_goodness_of_fit_ref 1.140
_refine_ls_hydrogen_treatment mixed
_refine_ls_matrix_type full
_refine_ls_number_parameters 1153
_refine_ls_number_reflns 32936
_refine_ls_number_restraints 1
_refine_ls_restrained_S_all 1.140
_refine_ls_R_factor_all 0.1540
_refine_ls_R_factor_gt 0.0861
_refine_ls_shift/su_max 0.531
_refine_ls_shift/su_mean 0.006
_refine_ls_structure_factor_coef Fsqd
_refine_ls_weighting_details 'calc w=1/[\s^2^(Fo^2^)+(0.0529P)^2^+7.0640P] where P=(Fo^2^+2Fc^2^)/3'
_refine_ls_weighting_scheme calc
_refine_ls_wR_factor_gt 0.1839
_refine_ls_wR_factor_ref 0.2086
_reflns_number_gt 18037
_reflns_number_total 32936
_reflns_threshold_expression >2sigma(I)
_cod_data_source_file ICA-2013-394-269-281-2.cif
_cod_data_source_block fin
_cod_original_sg_symbol_H-M P-1
_cod_database_code 1512751

loop_
_symmetry_equiv_pos_as_xyz
'x, y, z'
'-x, -y, -z'

loop_
_atom_site_label
_atom_site_type_symbol
_atom_site_fract_x
_atom_site_fract_y
_atom_site_fract_z
_atom_site_U_iso_or_equiv
_atom_site_adp_type
_atom_site_occupancy
_atom_site_symmetry_multiplicity
_atom_site_calc_flag
_atom_site_refinement_flags
Fe1 Fe 0.73748(4) -0.00034(4) 0.749999(15) 0.02923(12) Uani 1 1 d .
S1 S 0.48054(7) -0.06734(7) 0.71043(3) 0.0351(2) Uani 1 1 d .
S2 S 0.41378(7) 0.06693(7) 0.78931(3) 0.0353(2) Uani 1 1 d .
S3 S 0.83847(8) 0.12665(7) 0.62866(3) 0.0371(2) Uani 1 1 d .
S4 S 0.72203(8) 0.29937(7) 0.69761(3) 0.0357(2) Uani 1 1 d .
S5 S 1.01988(7) -0.30006(7) 0.80235(3) 0.0356(2) Uani 1 1 d .
S6 S 0.96450(7) -0.12763(7) 0.87147(3) 0.0375(2) Uani 1 1 d .
O1 O 0.68788(19) -0.08419(18) 0.68089(7) 0.0322(5) Uani 1 1 d .
O2 O 0.60419(19) 0.08357(17) 0.81907(7) 0.0322(5) Uani 1 1 d .
O3 O 0.84845(19) -0.06572(18) 0.67331(7) 0.0325(5) Uani 1 1 d .
O4 O 0.64962(19) 0.20115(17) 0.77094(7) 0.0345(5) Uani 1 1 d .
O5 O 0.84997(19) -0.20200(18) 0.72902(7) 0.0349(5) Uani 1 1 d .
O6 O 0.78341(19) 0.06469(18) 0.82676(7) 0.0328(5) Uani 1 1 d .
O7 O 0.7695(3) -0.4813(2) 0.67882(10) 0.0718(10) Uani 1 1 d .
H7A H 0.7530 -0.4843 0.6537 0.108 Uiso 1 1 calc R
O8 O 0.2931(3) 0.4800(2) 0.82129(10) 0.0736(11) Uani 1 1 d .
H8A H 0.2741 0.4830 0.8465 0.110 Uiso 1 1 calc R
O9 O 0.5817(2) 0.0363(2) 0.50989(8) 0.0434(6) Uani 1 1 d .
H9A H 0.6197 0.0037 0.4920 0.065 Uiso 1 1 calc R
O10 O 1.1701(2) 0.1941(3) 0.72749(12) 0.0666(9) Uani 1 1 d .
H10A H 1.1942 0.1650 0.7529 0.100 Uiso 1 1 calc R
O11 O 1.3622(2) -0.1928(3) 0.77244(12) 0.0668(9) Uani 1 1 d .
H11A H 1.3991 -0.2105 0.7958 0.100 Uiso 1 1 calc R
O12 O 0.6178(2) -0.0367(2) 0.99007(8) 0.0433(6) Uani 1 1 d .
H12A H 0.6236 -0.0042 1.0079 0.065 Uiso 1 1 calc R
N1 N 0.6521(2) -0.0337(2) 0.71570(8) 0.0301(6) Uani 1 1 d .
N2 N 0.6190(2) 0.0332(2) 0.78420(8) 0.0303(6) Uani 1 1 d .
N3 N 0.8057(2) 0.0101(2) 0.69778(8) 0.0299(6) Uani 1 1 d .
N4 N 0.6984(2) 0.1401(2) 0.74024(9) 0.0325(6) Uani 1 1 d .
N5 N 0.8377(2) -0.1408(2) 0.75994(9) 0.0324(6) Uani 1 1 d .
N6 N 0.8163(2) -0.0112(2) 0.80239(9) 0.0312(6) Uani 1 1 d .
B1 B 0.8060(3) -0.1406(3) 0.68300(12) 0.0322(8) Uani 1 1 d .
B2 B 0.6663(3) 0.1402(3) 0.81710(12) 0.0330(8) Uani 1 1 d .
C1 C 0.5630(3) -0.0249(2) 0.73031(10) 0.0281(7) Uani 1 1 d .
C2 C 0.5386(3) 0.0240(2) 0.76940(10) 0.0292(7) Uani 1 1 d .
C3 C 0.7955(3) 0.0994(3) 0.68036(10) 0.0310(7) Uani 1 1 d .
C4 C 0.7375(3) 0.1752(3) 0.70747(10) 0.0314(7) Uani 1 1 d .
C5 C 0.9122(3) -0.1760(3) 0.79255(10) 0.0313(7) Uani 1 1 d .
C6 C 0.8946(3) -0.1001(3) 0.81978(10) 0.0301(7) Uani 1 1 d .
C7 C 0.8409(3) -0.2146(3) 0.64809(11) 0.0381(8) Uani 1 1 d .
H7B H 0.8252 -0.2696 0.6586 0.046 Uiso 1 1 calc R
H7C H 0.7981 -0.1774 0.6204 0.046 Uiso 1 1 calc R
C8 C 0.9577(3) -0.2610(3) 0.63874(13) 0.0465(10) Uani 1 1 d .
H8B H 0.9719 -0.2070 0.6250 0.056 Uiso 1 1 calc R
H8C H 1.0011 -0.2922 0.6667 0.056 Uiso 1 1 calc R
C9 C 0.9902(4) -0.3401(4) 0.60897(15) 0.0594(12) Uani 1 1 d .
H9B H 0.9822 -0.3971 0.6240 0.071 Uiso 1 1 calc R
H9C H 0.9424 -0.3107 0.5822 0.071 Uiso 1 1 calc R
C10 C 1.1027(5) -0.3791(5) 0.5962(2) 0.094(2) Uani 1 1 d .
H10B H 1.1175 -0.4281 0.5773 0.141 Uiso 1 1 calc R
H10C H 1.1508 -0.4106 0.6225 0.141 Uiso 1 1 calc R
H10D H 1.1111 -0.3234 0.5809 0.141 Uiso 1 1 calc R
C11 C 0.6278(3) 0.2137(3) 0.85191(11) 0.0375(8) Uani 1 1 d .
H11B H 0.5574 0.2687 0.8414 0.045 Uiso 1 1 calc R
H11C H 0.6217 0.1764 0.8795 0.045 Uiso 1 1 calc R
C12 C 0.6978(3) 0.2604(3) 0.86164(13) 0.0472(10) Uani 1 1 d .
H12B H 0.7655 0.2064 0.8758 0.057 Uiso 1 1 calc R
H12C H 0.7111 0.2909 0.8338 0.057 Uiso 1 1 calc R
C13 C 0.6507(4) 0.3403(3) 0.89098(15) 0.0556(11) Uani 1 1 d .
H13A H 0.5866 0.3973 0.8754 0.067 Uiso 1 1 calc R
H13B H 0.6306 0.3117 0.9175 0.067 Uiso 1 1 calc R
C14 C 0.7236(6) 0.3790(5) 0.9044(2) 0.092(2) Uani 1 1 d .
H14A H 0.6883 0.4290 0.9228 0.138 Uiso 1 1 calc R
H14B H 0.7424 0.4092 0.8784 0.138 Uiso 1 1 calc R
H14C H 0.7864 0.3235 0.9206 0.138 Uiso 1 1 calc R
C15 C 0.5720(3) -0.1919(3) 0.70210(11) 0.0342(8) Uani 1 1 d .
C16 C 0.5631(3) -0.2184(3) 0.66153(11) 0.0368(8) Uani 1 1 d .
H16A H 0.5132 -0.1696 0.6394 0.044 Uiso 1 1 calc R
C17 C 0.6272(3) -0.3163(3) 0.65334(11) 0.0415(9) Uani 1 1 d .
C18 C 0.7043(4) -0.3855(3) 0.68791(13) 0.0486(10) Uani 1 1 d .
C19 C 0.7154(3) -0.3605(3) 0.72918(12) 0.0428(9) Uani 1 1 d .
C20 C 0.6468(3) -0.2628(3) 0.73545(12) 0.0395(8) Uani 1 1 d .
H20A H 0.6510 -0.2443 0.7626 0.047 Uiso 1 1 calc R
C21 C 0.6153(4) -0.3464(3) 0.60897(12) 0.0511(11) Uani 1 1 d .
C22 C 0.7151(4) -0.3719(4) 0.58488(15) 0.0764(16) Uani 1 1 d .
H22A H 0.7071 -0.3905 0.5572 0.115 Uiso 1 1 calc R
H22B H 0.7748 -0.4275 0.6028 0.115 Uiso 1 1 calc R
H22C H 0.7262 -0.3136 0.5795 0.115 Uiso 1 1 calc R
C23 C 0.5902(5) -0.4345(4) 0.61710(16) 0.0791(17) Uani 1 1 d .
H23A H 0.5272 -0.4152 0.6325 0.119 Uiso 1 1 calc R
H23B H 0.6483 -0.4926 0.6347 0.119 Uiso 1 1 calc R
H23C H 0.5794 -0.4510 0.5892 0.119 Uiso 1 1 calc R
C24 C 0.5236(4) -0.2582(3) 0.57853(12) 0.0522(11) Uani 1 1 d .
H24A H 0.4587 -0.2400 0.5924 0.078 Uiso 1 1 calc R
H24B H 0.5184 -0.2786 0.5509 0.078 Uiso 1 1 calc R
H24C H 0.5361 -0.2008 0.5731 0.078 Uiso 1 1 calc R
C25 C 0.8013(4) -0.4387(3) 0.76622(13) 0.0545(11) Uani 1 1 d .
C26 C 0.7788(5) -0.5278(3) 0.78174(15) 0.0755(17) Uani 1 1 d .
H26A H 0.8319 -0.5758 0.8046 0.113 Uiso 1 1 calc R
H26B H 0.7802 -0.5606 0.7572 0.113 Uiso 1 1 calc R
H26C H 0.7103 -0.5027 0.7930 0.113 Uiso 1 1 calc R
C27 C 0.7984(4) -0.3900(3) 0.80696(13) 0.0557(12) Uani 1 1 d .
H27A H 0.8133 -0.3345 0.7988 0.084 Uiso 1 1 calc R
H27B H 0.8507 -0.4399 0.8297 0.084 Uiso 1 1 calc R
H27C H 0.7295 -0.3653 0.8178 0.084 Uiso 1 1 calc R
C28 C 0.9132(4) -0.4731(4) 0.75047(16) 0.0742(16) Uani 1 1 d .
H28A H 0.9231 -0.4148 0.7414 0.111 Uiso 1 1 calc R
H28B H 0.9210 -0.5076 0.7259 0.111 Uiso 1 1 calc R
H28C H 0.9652 -0.5184 0.7743 0.111 Uiso 1 1 calc R
C29 C 0.3814(3) 0.1918(3) 0.79771(11) 0.0351(8) Uani 1 1 d .
C30 C 0.3863(3) 0.2620(3) 0.76456(12) 0.0401(9) Uani 1 1 d .
H30A H 0.4093 0.2431 0.7375 0.048 Uiso 1 1 calc R
C31 C 0.3577(3) 0.3598(3) 0.77067(12) 0.0439(9) Uani 1 1 d .
C32 C 0.3220(4) 0.3846(3) 0.81225(13) 0.0506(11) Uani 1 1 d .
C33 C 0.3134(3) 0.3156(3) 0.84644(12) 0.0433(9) Uani 1 1 d .
C34 C 0.3467(3) 0.2177(3) 0.83826(12) 0.0376(8) Uani 1 1 d .
H34A H 0.3456 0.1688 0.8604 0.045 Uiso 1 1 calc R
C35 C 0.3660(4) 0.4381(3) 0.73382(14) 0.0553(12) Uani 1 1 d .
C36 C 0.2552(5) 0.5279(3) 0.71830(15) 0.0759(17) Uani 1 1 d .
H36A H 0.2611 0.5757 0.6955 0.114 Uiso 1 1 calc R
H36B H 0.2241 0.5607 0.7428 0.114 Uiso 1 1 calc R
H36C H 0.2113 0.5034 0.7069 0.114 Uiso 1 1 calc R
C37 C 0.4104(4) 0.3895(3) 0.69275(13) 0.0560(12) Uani 1 1 d .
H37A H 0.4806 0.3337 0.7006 0.084 Uiso 1 1 calc R
H37B H 0.4127 0.4394 0.6699 0.084 Uiso 1 1 calc R
H37C H 0.3655 0.3652 0.6821 0.084 Uiso 1 1 calc R
C38 C 0.4443(5) 0.4719(4) 0.74943(16) 0.0760(16) Uani 1 1 d .
H38A H 0.5123 0.4134 0.7582 0.114 Uiso 1 1 calc R
H38B H 0.4184 0.5060 0.7742 0.114 Uiso 1 1 calc R
H38C H 0.4509 0.5175 0.7256 0.114 Uiso 1 1 calc R
C39 C 0.2718(4) 0.3451(3) 0.89096(13) 0.0542(11) Uani 1 1 d .
C40 C 0.1601(5) 0.4347(4) 0.88341(16) 0.0807(18) Uani 1 1 d .
H40A H 0.1347 0.4525 0.9114 0.121 Uiso 1 1 calc R
H40B H 0.1141 0.4164 0.8690 0.121 Uiso 1 1 calc R
H40C H 0.1609 0.4918 0.8651 0.121 Uiso 1 1 calc R
C41 C 0.2672(4) 0.2573(3) 0.92135(12) 0.0534(11) Uani 1 1 d .
H41A H 0.2411 0.2779 0.9488 0.080 Uiso 1 1 calc R
H41B H 0.3369 0.1997 0.9270 0.080 Uiso 1 1 calc R
H41C H 0.2206 0.2391 0.9073 0.080 Uiso 1 1 calc R
C42 C 0.3469(5) 0.3709(4) 0.91541(15) 0.0767(16) Uani 1 1 d .
H42A H 0.3205 0.3889 0.9432 0.115 Uiso 1 1 calc R
H42B H 0.3507 0.4270 0.8977 0.115 Uiso 1 1 calc R
H42C H 0.4163 0.3128 0.9206 0.115 Uiso 1 1 calc R
C43 C 0.7607(3) 0.0971(3) 0.59418(11) 0.0350(8) Uani 1 1 d .
C44 C 0.8079(3) 0.0398(3) 0.56114(11) 0.0375(8) Uani 1 1 d .
H44A H 0.8801 0.0145 0.5585 0.045 Uiso 1 1 calc R
C45 C 0.7481(3) 0.0202(3) 0.53226(11) 0.0380(8) Uani 1 1 d .
C46 C 0.6412(3) 0.0567(3) 0.53847(11) 0.0365(8) Uani 1 1 d .
C47 C 0.5915(3) 0.1124(3) 0.57253(11) 0.0364(8) Uani 1 1 d .
C48 C 0.6561(3) 0.1318(3) 0.59911(11) 0.0356(8) Uani 1 1 d .
H48A H 0.6262 0.1700 0.6211 0.043 Uiso 1 1 calc R
C49 C 0.7995(3) -0.0410(3) 0.49507(12) 0.0447(9) Uani 1 1 d .
C50 C 0.9184(4) -0.0743(4) 0.49595(16) 0.0661(14) Uani 1 1 d .
H50A H 0.9285 -0.0155 0.4926 0.099 Uiso 1 1 calc R
H50B H 0.9478 -0.1105 0.4721 0.099 Uiso 1 1 calc R
H50C H 0.9533 -0.1179 0.5237 0.099 Uiso 1 1 calc R
C51 C 0.7867(4) -0.1371(3) 0.50065(14) 0.0553(11) Uani 1 1 d .
H51A H 0.7128 -0.1182 0.5001 0.083 Uiso 1 1 calc R
H51B H 0.8221 -0.1799 0.5284 0.083 Uiso 1 1 calc R
H51C H 0.8172 -0.1733 0.4769 0.083 Uiso 1 1 calc R
C52 C 0.7488(4) 0.0254(3) 0.44960(12) 0.0511(10) Uani 1 1 d .
H52A H 0.7570 0.0852 0.4465 0.077 Uiso 1 1 calc R
H52B H 0.6748 0.0447 0.4472 0.077 Uiso 1 1 calc R
H52C H 0.7828 -0.0124 0.4267 0.077 Uiso 1 1 calc R
C53 C 0.4754(3) 0.1468(3) 0.58125(11) 0.0390(8) Uani 1 1 d .
C54 C 0.4469(3) 0.1973(4) 0.62277(13) 0.0507(10) Uani 1 1 d .
H54A H 0.4576 0.2559 0.6185 0.076 Uiso 1 1 calc R
H54B H 0.4913 0.1497 0.6481 0.076 Uiso 1 1 calc R
H54C H 0.3740 0.2177 0.6276 0.076 Uiso 1 1 calc R
C55 C 0.4001(3) 0.2272(3) 0.54221(13) 0.0475(10) Uani 1 1 d .
H55A H 0.4145 0.2835 0.5372 0.071 Uiso 1 1 calc R
H55B H 0.3280 0.2507 0.5492 0.071 Uiso 1 1 calc R
H55C H 0.4110 0.1974 0.5160 0.071 Uiso 1 1 calc R
C56 C 0.4555(3) 0.0547(3) 0.59076(12) 0.0456(9) Uani 1 1 d .
H56A H 0.4721 0.0204 0.5658 0.068 Uiso 1 1 calc R
H56B H 0.3825 0.0774 0.5959 0.068 Uiso 1 1 calc R
H56C H 0.4996 0.0088 0.6165 0.068 Uiso 1 1 calc R
C57 C 0.8573(3) 0.2658(3) 0.70679(12) 0.0361(8) Uani 1 1 d .
C58 C 0.9103(3) 0.2914(3) 0.67292(13) 0.0400(9) Uani 1 1 d .
H58A H 0.8747 0.3237 0.6450 0.048 Uiso 1 1 calc R
C59 C 1.0147(3) 0.2695(3) 0.68022(14) 0.0465(10) Uani 1 1 d .
C60 C 1.0658(3) 0.2187(3) 0.72255(15) 0.0460(9) Uani 1 1 d .
C61 C 1.0135(3) 0.1949(3) 0.75786(13) 0.0417(9) Uani 1 1 d .
C62 C 0.9093(3) 0.2186(3) 0.74885(12) 0.0376(8) Uani 1 1 d .
H62A H 0.8732 0.2028 0.7713 0.045 Uiso 1 1 calc R
C63 C 1.0718(4) 0.3000(3) 0.64234(17) 0.0613(13) Uani 1 1 d .
C64 C 1.1150(5) 0.3664(4) 0.6571(2) 0.092(2) Uani 1 1 d .
H64A H 1.1501 0.3846 0.6335 0.138 Uiso 1 1 calc R
H64B H 1.1645 0.3294 0.6827 0.138 Uiso 1 1 calc R
H64C H 1.0576 0.4270 0.6643 0.138 Uiso 1 1 calc R
C65 C 0.9953(5) 0.3586(5) 0.6005(2) 0.098(2) Uani 1 1 d .
H65A H 0.9678 0.3174 0.5912 0.147 Uiso 1 1 calc R
H65B H 1.0325 0.3750 0.5774 0.147 Uiso 1 1 calc R
H65C H 0.9380 0.4202 0.6070 0.147 Uiso 1 1 calc R
C66 C 1.1610(4) 0.2041(4) 0.62961(16) 0.0647(13) Uani 1 1 d .
H66A H 1.1323 0.1637 0.6202 0.097 Uiso 1 1 calc R
H66B H 1.2116 0.1655 0.6547 0.097 Uiso 1 1 calc R
H66C H 1.1954 0.2227 0.6058 0.097 Uiso 1 1 calc R
C67 C 1.0680(3) 0.1458(3) 0.80549(14) 0.0500(10) Uani 1 1 d .
C68 C 0.9902(4) 0.1357(4) 0.83781(14) 0.0580(12) Uani 1 1 d .
H68A H 1.0259 0.1059 0.8670 0.087 Uiso 1 1 calc R
H68B H 0.9646 0.0931 0.8282 0.087 Uiso 1 1 calc R
H68C H 0.9316 0.2017 0.8384 0.087 Uiso 1 1 calc R
C69 C 1.1609(4) 0.0403(4) 0.80663(17) 0.0656(13) Uani 1 1 d .
H69A H 1.2111 0.0445 0.7869 0.098 Uiso 1 1 calc R
H69B H 1.1358 -0.0031 0.7975 0.098 Uiso 1 1 calc R
H69C H 1.1944 0.0127 0.8362 0.098 Uiso 1 1 calc R
C70 C 1.1040(4) 0.2164(4) 0.82323(17) 0.0720(15) Uani 1 1 d .
H70A H 1.1530 0.2255 0.8042 0.108 Uiso 1 1 calc R
H70B H 1.1378 0.1861 0.8527 0.108 Uiso 1 1 calc R
H70C H 1.0434 0.2812 0.8238 0.108 Uiso 1 1 calc R
C71 C 1.1217(3) -0.2660(3) 0.79323(12) 0.0360(8) Uani 1 1 d .
C72 C 1.1268(3) -0.2192(3) 0.75154(12) 0.0375(8) Uani 1 1 d .
H72A H 1.0752 -0.2035 0.7291 0.045 Uiso 1 1 calc R
C73 C 1.2072(3) -0.1953(3) 0.74272(13) 0.0416(9) Uani 1 1 d .
C74 C 1.2834(3) -0.2189(3) 0.77826(14) 0.0454(9) Uani 1 1 d .
C75 C 1.2819(3) -0.2691(3) 0.82037(14) 0.0470(10) Uani 1 1 d .
C76 C 1.1997(3) -0.2917(3) 0.82743(13) 0.0402(9) Uani 1 1 d .
H76A H 1.1962 -0.3243 0.8552 0.048 Uiso 1 1 calc R
C77 C 1.2138(3) -0.1457(3) 0.69542(14) 0.0497(10) Uani 1 1 d .
C78 C 1.1255(4) -0.1345(4) 0.66281(14) 0.0578(12) Uani 1 1 d .
H78A H 1.1312 -0.1037 0.6338 0.087 Uiso 1 1 calc R
H78B H 1.0576 -0.0924 0.6726 0.087 Uiso 1 1 calc R
H78C H 1.1327 -0.2003 0.6617 0.087 Uiso 1 1 calc R
C79 C 1.3199(4) -0.2155(4) 0.67737(17) 0.0697(14) Uani 1 1 d .
H79A H 1.3234 -0.1844 0.6481 0.105 Uiso 1 1 calc R
H79B H 1.3239 -0.2802 0.6764 0.105 Uiso 1 1 calc R
H79C H 1.3781 -0.2251 0.6965 0.105 Uiso 1 1 calc R
C80 C 1.1996(4) -0.0392(4) 0.69437(17) 0.0659(13) Uani 1 1 d .
H80A H 1.2038 -0.0106 0.6647 0.099 Uiso 1 1 calc R
H80B H 1.2543 -0.0427 0.7136 0.099 Uiso 1 1 calc R
H80C H 1.1316 0.0029 0.7041 0.099 Uiso 1 1 calc R
C81 C 1.3689(4) -0.2997(3) 0.85848(17) 0.0608(13) Uani 1 1 d .
C82 C 1.3629(4) -0.2034(4) 0.87100(16) 0.0615(13) Uani 1 1 d .
H82A H 1.2938 -0.1626 0.8802 0.092 Uiso 1 1 calc R
H82B H 1.3755 -0.1653 0.8458 0.092 Uiso 1 1 calc R
H82C H 1.4156 -0.2218 0.8948 0.092 Uiso 1 1 calc R
C83 C 1.4787(4) -0.3666(4) 0.8442(2) 0.093(2) Uani 1 1 d .
H83A H 1.5314 -0.3852 0.8680 0.139 Uiso 1 1 calc R
H83B H 1.4923 -0.3297 0.8188 0.139 Uiso 1 1 calc R
H83C H 1.4814 -0.4269 0.8367 0.139 Uiso 1 1 calc R
C84 C 1.3489(6) -0.3562(5) 0.9009(2) 0.099(2) Uani 1 1 d .
H84A H 1.2800 -0.3137 0.9097 0.149 Uiso 1 1 calc R
H84B H 1.4018 -0.3719 0.9242 0.149 Uiso 1 1 calc R
H84C H 1.3524 -0.4180 0.8950 0.149 Uiso 1 1 calc R
C85 C 0.8573(3) -0.0976(3) 0.90598(11) 0.0353(8) Uani 1 1 d .
C86 C 0.8486(3) -0.0410(3) 0.93876(11) 0.0373(8) Uani 1 1 d .
H86A H 0.8962 -0.0164 0.9415 0.045 Uiso 1 1 calc R
C87 C 0.7684(3) -0.0208(3) 0.96776(11) 0.0386(8) Uani 1 1 d .
C88 C 0.6977(3) -0.0574(3) 0.96144(11) 0.0364(8) Uani 1 1 d .
C89 C 0.7031(3) -0.1127(3) 0.92750(11) 0.0366(8) Uani 1 1 d .
C90 C 0.7871(3) -0.1327(3) 0.90079(11) 0.0358(8) Uani 1 1 d .
H90A H 0.7954 -0.1710 0.8788 0.043 Uiso 1 1 calc R
C91 C 0.6208(3) -0.1473(3) 0.91889(11) 0.0396(8) Uani 1 1 d .
C92 C 0.5098(3) -0.0549(3) 0.90907(12) 0.0460(9) Uani 1 1 d .
H92A H 0.4591 -0.0772 0.9038 0.069 Uiso 1 1 calc R
H92B H 0.5089 -0.0093 0.8833 0.069 Uiso 1 1 calc R
H92C H 0.4919 -0.0204 0.9340 0.069 Uiso 1 1 calc R
C93 C 0.6262(4) -0.2275(3) 0.95772(13) 0.0469(10) Uani 1 1 d .
H93A H 0.6968 -0.2837 0.9626 0.070 Uiso 1 1 calc R
H93B H 0.5776 -0.2511 0.9508 0.070 Uiso 1 1 calc R
H93C H 0.6076 -0.1978 0.9839 0.070 Uiso 1 1 calc R
C94 C 0.6424(4) -0.1977(4) 0.87756(13) 0.0503(10) Uani 1 1 d .
H94A H 0.7112 -0.2565 0.8819 0.075 Uiso 1 1 calc R
H94B H 0.6397 -0.1502 0.8522 0.075 Uiso 1 1 calc R
H94C H 0.5896 -0.2178 0.8727 0.075 Uiso 1 1 calc R
C95 C 0.7582(3) 0.0415(3) 1.00459(12) 0.0442(9) Uani 1 1 d .
C96 C 0.7740(4) -0.0253(3) 1.05015(12) 0.0502(10) Uani 1 1 d .
H96A H 0.7213 -0.0474 1.0521 0.075 Uiso 1 1 calc R
H96B H 0.7672 0.0133 1.0730 0.075 Uiso 1 1 calc R
H96C H 0.8432 -0.0835 1.0537 0.075 Uiso 1 1 calc R
C97 C 0.6508(4) 0.1378(3) 0.99911(14) 0.0545(11) Uani 1 1 d .
H97A H 0.5952 0.1196 1.0001 0.082 Uiso 1 1 calc R
H97B H 0.6436 0.1801 0.9712 0.082 Uiso 1 1 calc R
H97C H 0.6462 0.1742 1.0226 0.082 Uiso 1 1 calc R
C98 C 0.8440(4) 0.0751(4) 1.00344(16) 0.0665(14) Uani 1 1 d .
H98A H 0.8363 0.1174 0.9754 0.100 Uiso 1 1 calc R
H98B H 0.9128 0.0163 1.0074 0.100 Uiso 1 1 calc R
H98C H 0.8365 0.1128 1.0268 0.100 Uiso 1 1 calc R
C1S C 0.554(2) 0.4580(16) 0.4967(7) 0.194(13) Uani 0.50 1 d P
C2S C 0.632(2) 0.3697(14) 0.5248(7) 0.157(8) Uani 0.50 1 d PD
C3S C 0.749(2) 0.332(2) 0.5162(11) 0.29(2) Uani 0.50 1 d PD

loop_
_atom_site_aniso_label
_atom_site_aniso_U_11
_atom_site_aniso_U_22
_atom_site_aniso_U_33
_atom_site_aniso_U_23
_atom_site_aniso_U_13
_atom_site_aniso_U_12
Fe1 0.0379(3) 0.0323(3) 0.0175(2) -0.00685(18) 0.00316(18) -0.0161(2)
S1 0.0391(5) 0.0341(5) 0.0341(4) -0.0110(4) 0.0037(4) -0.0175(4)
S2 0.0379(5) 0.0339(5) 0.0347(4) -0.0109(4) 0.0068(4) -0.0161(4)
S3 0.0504(5) 0.0495(5) 0.0199(4) -0.0089(4) 0.0059(4) -0.0298(5)
S4 0.0465(5) 0.0318(4) 0.0276(4) -0.0033(3) 0.0020(4) -0.0182(4)
S5 0.0419(5) 0.0321(4) 0.0275(4) -0.0035(3) 0.0014(4) -0.0137(4)
S6 0.0400(5) 0.0499(5) 0.0199(4) -0.0096(4) 0.0023(3) -0.0184(4)
O1 0.0417(14) 0.0370(13) 0.0174(10) -0.0105(9) 0.0033(9) -0.0165(11)
O2 0.0454(14) 0.0361(13) 0.0180(10) -0.0106(9) 0.0066(9) -0.0201(11)
O3 0.0404(13) 0.0363(13) 0.0239(11) -0.0146(10) 0.0082(10) -0.0182(11)
O4 0.0479(15) 0.0320(13) 0.0218(11) -0.0095(10) 0.0059(10) -0.0162(11)
O5 0.0472(15) 0.0330(13) 0.0218(11) -0.0097(10) 0.0025(10) -0.0156(11)
O6 0.0415(14) 0.0370(13) 0.0229(11) -0.0140(10) 0.0061(10) -0.0186(11)
O7 0.100(3) 0.0372(16) 0.0411(17) -0.0191(13) -0.0100(16) 0.0008(16)
O8 0.138(3) 0.0370(16) 0.0415(17) -0.0180(14) 0.0254(18) -0.0356(19)
O9 0.0483(16) 0.0596(17) 0.0231(12) -0.0187(12) 0.0023(11) -0.0230(13)
O10 0.0499(19) 0.081(2) 0.069(2) -0.0048(18) 0.0066(16) -0.0345(18)
O11 0.0527(19) 0.083(2) 0.073(2) -0.0114(19) -0.0050(16) -0.0392(18)
O12 0.0562(17) 0.0597(17) 0.0256(12) -0.0202(12) 0.0163(11) -0.0332(14)
N1 0.0384(16) 0.0289(14) 0.0203(13) -0.0059(11) 0.0033(11) -0.0136(12)
N2 0.0399(16) 0.0293(14) 0.0204(13) -0.0069(11) 0.0050(11) -0.0149(13)
N3 0.0362(15) 0.0360(16) 0.0192(12) -0.0092(11) 0.0020(11) -0.0173(13)
N4 0.0410(16) 0.0355(16) 0.0186(13) -0.0083(11) 0.0022(11) -0.0154(13)
N5 0.0436(17) 0.0379(16) 0.0194(13) -0.0095(12) 0.0064(12) -0.0210(14)
N6 0.0375(16) 0.0362(16) 0.0222(13) -0.0100(12) 0.0061(11) -0.0179(13)
B1 0.037(2) 0.035(2) 0.0233(18) -0.0081(16) 0.0028(15) -0.0154(17)
B2 0.044(2) 0.033(2) 0.0230(18) -0.0060(15) 0.0055(16) -0.0186(18)
C1 0.0360(18) 0.0248(16) 0.0227(15) -0.0047(12) -0.0010(13) -0.0138(14)
C2 0.0355(18) 0.0259(16) 0.0244(15) -0.0052(13) 0.0037(13) -0.0129(14)
C3 0.0397(19) 0.0387(19) 0.0172(14) -0.0064(13) 0.0005(13) -0.0204(16)
C4 0.0399(19) 0.0312(17) 0.0224(15) -0.0024(13) -0.0027(13) -0.0171(15)
C5 0.0361(18) 0.0336(18) 0.0215(15) -0.0028(13) 0.0035(13) -0.0153(15)
C6 0.0363(18) 0.0357(18) 0.0169(14) -0.0049(13) 0.0037(13) -0.0160(15)
C7 0.045(2) 0.040(2) 0.0270(17) -0.0121(15) 0.0023(15) -0.0171(17)
C8 0.049(2) 0.047(2) 0.040(2) -0.0204(18) 0.0085(17) -0.0162(19)
C9 0.066(3) 0.051(3) 0.046(2) -0.020(2) 0.015(2) -0.013(2)
C10 0.082(4) 0.088(4) 0.090(4) -0.043(4) 0.037(3) -0.015(3)
C11 0.052(2) 0.0367(19) 0.0261(17) -0.0108(15) 0.0081(15) -0.0213(17)
C12 0.062(3) 0.046(2) 0.039(2) -0.0186(18) 0.0080(18) -0.027(2)
C13 0.082(3) 0.047(2) 0.045(2) -0.020(2) 0.006(2) -0.034(2)
C14 0.142(6) 0.082(4) 0.080(4) -0.035(3) 0.006(4) -0.070(4)
C15 0.044(2) 0.0313(18) 0.0300(17) -0.0064(14) 0.0041(15) -0.0203(16)
C16 0.044(2) 0.0373(19) 0.0274(17) -0.0027(15) 0.0024(15) -0.0195(17)
C17 0.061(3) 0.0330(19) 0.0249(17) -0.0057(15) 0.0028(16) -0.0179(18)
C18 0.068(3) 0.033(2) 0.033(2) -0.0085(16) 0.0053(18) -0.0140(19)
C19 0.058(2) 0.0331(19) 0.0289(18) -0.0054(15) -0.0001(16) -0.0154(18)
C20 0.055(2) 0.0352(19) 0.0273(17) -0.0094(15) 0.0050(16) -0.0194(18)
C21 0.072(3) 0.039(2) 0.0261(18) -0.0098(16) 0.0014(18) -0.012(2)
C22 0.079(4) 0.076(3) 0.036(2) -0.019(2) 0.008(2) -0.002(3)
C23 0.140(5) 0.052(3) 0.041(3) -0.009(2) -0.016(3) -0.041(3)
C24 0.069(3) 0.050(2) 0.0241(18) -0.0086(17) 0.0003(18) -0.017(2)
C25 0.075(3) 0.035(2) 0.032(2) -0.0034(17) -0.0085(19) -0.009(2)
C26 0.130(5) 0.040(3) 0.036(2) -0.002(2) -0.012(3) -0.025(3)
C27 0.076(3) 0.043(2) 0.033(2) -0.0068(18) -0.009(2) -0.016(2)
C28 0.072(3) 0.059(3) 0.051(3) -0.012(2) -0.008(2) 0.002(3)
C29 0.0374(19) 0.0333(18) 0.0304(17) -0.0082(15) 0.0013(14) -0.0126(15)
C30 0.050(2) 0.037(2) 0.0282(18) -0.0102(15) 0.0039(15) -0.0150(17)
C31 0.063(3) 0.035(2) 0.0275(18) -0.0067(15) 0.0023(17) -0.0188(19)
C32 0.079(3) 0.032(2) 0.032(2) -0.0074(16) 0.0050(19) -0.018(2)
C33 0.059(3) 0.034(2) 0.0269(18) -0.0077(15) 0.0047(16) -0.0140(18)
C34 0.044(2) 0.0354(19) 0.0299(18) -0.0051(15) 0.0021(15) -0.0162(16)
C35 0.088(3) 0.032(2) 0.035(2) -0.0052(17) 0.010(2) -0.021(2)
C36 0.113(4) 0.039(2) 0.039(2) -0.001(2) 0.011(3) -0.009(3)
C37 0.087(3) 0.043(2) 0.033(2) -0.0061(18) 0.013(2) -0.027(2)
C38 0.137(5) 0.060(3) 0.046(3) -0.008(2) 0.015(3) -0.059(3)
C39 0.091(3) 0.039(2) 0.0276(19) -0.0107(17) 0.009(2) -0.025(2)
C40 0.110(4) 0.053(3) 0.040(3) -0.010(2) 0.022(3) -0.008(3)
C41 0.082(3) 0.054(3) 0.0248(18) -0.0119(18) 0.0100(19) -0.031(2)
C42 0.142(5) 0.074(3) 0.038(2) -0.020(2) 0.014(3) -0.068(4)
C43 0.046(2) 0.040(2) 0.0197(15) -0.0070(14) 0.0028(14) -0.0208(17)
C44 0.043(2) 0.046(2) 0.0221(16) -0.0097(15) 0.0069(14) -0.0190(17)
C45 0.047(2) 0.044(2) 0.0215(16) -0.0093(15) 0.0052(15) -0.0193(17)
C46 0.046(2) 0.043(2) 0.0202(15) -0.0075(14) -0.0009(14) -0.0204(17)
C47 0.044(2) 0.040(2) 0.0193(15) -0.0047(14) 0.0035(14) -0.0160(17)
C48 0.046(2) 0.040(2) 0.0215(16) -0.0105(14) 0.0055(14) -0.0193(17)
C49 0.052(2) 0.058(3) 0.0249(17) -0.0201(17) 0.0080(16) -0.023(2)
C50 0.052(3) 0.096(4) 0.054(3) -0.046(3) 0.016(2) -0.028(3)
C51 0.066(3) 0.054(3) 0.036(2) -0.0201(19) 0.0024(19) -0.018(2)
C52 0.068(3) 0.059(3) 0.0267(19) -0.0167(18) 0.0148(18) -0.028(2)
C53 0.042(2) 0.050(2) 0.0237(17) -0.0128(16) 0.0022(14) -0.0192(18)
C54 0.052(2) 0.071(3) 0.035(2) -0.028(2) 0.0136(18) -0.028(2)
C55 0.048(2) 0.051(2) 0.036(2) -0.0093(18) 0.0007(17) -0.0171(19)
C56 0.050(2) 0.060(3) 0.0292(19) -0.0096(18) 0.0069(16) -0.028(2)
C57 0.046(2) 0.0303(18) 0.0343(18) -0.0101(15) 0.0097(15) -0.0187(16)
C58 0.051(2) 0.0280(18) 0.038(2) -0.0052(15) 0.0120(17) -0.0166(17)
C59 0.053(2) 0.033(2) 0.053(2) -0.0066(18) 0.020(2) -0.0206(18)
C60 0.046(2) 0.038(2) 0.055(3) -0.0060(19) 0.0046(19) -0.0214(18)
C61 0.049(2) 0.036(2) 0.043(2) -0.0077(17) 0.0031(17) -0.0214(18)
C62 0.048(2) 0.0331(19) 0.0329(18) -0.0084(15) 0.0057(16) -0.0199(17)
C63 0.055(3) 0.044(2) 0.073(3) 0.003(2) 0.027(2) -0.018(2)
C64 0.096(4) 0.064(3) 0.126(5) -0.012(3) 0.053(4) -0.048(3)
C65 0.075(4) 0.083(4) 0.084(4) 0.030(3) 0.034(3) -0.010(3)
C66 0.058(3) 0.056(3) 0.059(3) 0.002(2) 0.022(2) -0.014(2)
C67 0.047(2) 0.056(3) 0.046(2) -0.007(2) -0.0039(18) -0.025(2)
C68 0.061(3) 0.080(3) 0.040(2) -0.004(2) -0.006(2) -0.041(3)
C69 0.063(3) 0.062(3) 0.055(3) 0.007(2) -0.006(2) -0.022(3)
C70 0.083(4) 0.098(4) 0.054(3) -0.011(3) -0.008(3) -0.059(3)
C71 0.038(2) 0.0298(18) 0.0341(18) -0.0105(15) 0.0007(15) -0.0103(15)
C72 0.039(2) 0.0358(19) 0.0325(18) -0.0102(15) 0.0029(15) -0.0128(16)
C73 0.041(2) 0.037(2) 0.043(2) -0.0093(17) 0.0040(17) -0.0149(17)
C74 0.041(2) 0.040(2) 0.055(2) -0.0114(19) 0.0035(18) -0.0180(18)
C75 0.048(2) 0.033(2) 0.052(2) -0.0076(18) -0.0121(19) -0.0135(18)
C76 0.048(2) 0.0289(18) 0.037(2) -0.0070(15) -0.0052(16) -0.0127(16)
C77 0.049(2) 0.059(3) 0.043(2) -0.007(2) 0.0099(18) -0.029(2)
C78 0.057(3) 0.081(3) 0.038(2) -0.003(2) 0.0076(19) -0.037(3)
C79 0.058(3) 0.094(4) 0.055(3) -0.013(3) 0.018(2) -0.035(3)
C80 0.081(4) 0.064(3) 0.054(3) 0.004(2) 0.003(2) -0.040(3)
C81 0.064(3) 0.043(2) 0.070(3) 0.002(2) -0.031(2) -0.026(2)
C82 0.074(3) 0.057(3) 0.056(3) -0.001(2) -0.022(2) -0.035(2)
C83 0.066(4) 0.069(4) 0.118(5) -0.020(3) -0.042(3) -0.011(3)
C84 0.143(6) 0.081(4) 0.082(4) 0.036(3) -0.069(4) -0.075(4)
C85 0.045(2) 0.039(2) 0.0188(15) -0.0065(14) 0.0054(14) -0.0177(17)
C86 0.048(2) 0.044(2) 0.0231(16) -0.0091(15) 0.0023(15) -0.0235(18)
C87 0.053(2) 0.043(2) 0.0203(16) -0.0092(15) 0.0033(15) -0.0226(18)
C88 0.048(2) 0.042(2) 0.0193(15) -0.0068(14) 0.0068(14) -0.0205(17)
C89 0.048(2) 0.041(2) 0.0211(16) -0.0051(14) 0.0020(14) -0.0223(17)
C90 0.048(2) 0.039(2) 0.0217(16) -0.0103(14) 0.0045(14) -0.0211(17)
C91 0.052(2) 0.050(2) 0.0260(17) -0.0132(16) 0.0092(16) -0.0304(19)
C92 0.054(2) 0.061(3) 0.0277(18) -0.0105(18) 0.0014(16) -0.030(2)
C93 0.062(3) 0.051(2) 0.036(2) -0.0109(18) 0.0085(18) -0.033(2)
C94 0.062(3) 0.070(3) 0.036(2) -0.028(2) 0.0132(18) -0.039(2)
C95 0.058(3) 0.057(2) 0.0272(18) -0.0204(17) 0.0114(17) -0.031(2)
C96 0.065(3) 0.061(3) 0.0276(19) -0.0173(18) 0.0005(18) -0.030(2)
C97 0.076(3) 0.051(3) 0.038(2) -0.0180(19) 0.016(2) -0.029(2)
C98 0.087(4) 0.096(4) 0.054(3) -0.047(3) 0.027(2) -0.064(3)
C1S 0.33(4) 0.15(2) 0.088(12) -0.027(15) -0.07(2) -0.10(2)
C2S 0.24(2) 0.101(13) 0.136(17) 0.006(12) 0.023(17) -0.097(16)
C3S 0.33(4) 0.30(4) 0.26(3) 0.14(3) 0.03(3) -0.22(3)

loop_
_atom_type_symbol
_atom_type_description
_atom_type_scat_dispersion_real
_atom_type_scat_dispersion_imag
_atom_type_scat_source
C C 0.0033 0.0016 'International Tables Vol C Tables 4.2.6.8 and 6.1.1.4'
H H 0.0000 0.0000 'International Tables Vol C Tables 4.2.6.8 and 6.1.1.4'
B B 0.0013 0.0007 'International Tables Vol C Tables 4.2.6.8 and 6.1.1.4'
N N 0.0061 0.0033 'International Tables Vol C Tables 4.2.6.8 and 6.1.1.4'
O O 0.0106 0.0060 'International Tables Vol C Tables 4.2.6.8 and 6.1.1.4'
S S 0.1246 0.1234 'International Tables Vol C Tables 4.2.6.8 and 6.1.1.4'
Fe Fe 0.3463 0.8444 'International Tables Vol C Tables 4.2.6.8 and 6.1.1.4'

loop_
_geom_angle_atom_site_label_1
_geom_angle_atom_site_label_2
_geom_angle_atom_site_label_3
_geom_angle
_geom_angle_site_symmetry_3
N5 Fe1 N2 114.32(12) .
N5 Fe1 N4 153.22(13) .
N2 Fe1 N4 86.75(12) .
N5 Fe1 N3 86.02(12) .
N2 Fe1 N3 154.53(12) .
N4 Fe1 N3 79.34(12) .
N5 Fe1 N1 86.75(12) .
N2 Fe1 N1 79.28(12) .
N4 Fe1 N1 114.52(12) .
N3 Fe1 N1 87.18(11) .
N5 Fe1 N6 79.21(12) .
N2 Fe1 N6 87.14(12) .
N4 Fe1 N6 85.90(12) .
N3 Fe1 N6 112.74(12) .
N1 Fe1 N6 154.44(12) .
C1 S1 C15 102.61(16) .
C2 S2 C29 102.71(16) .
C3 S3 C43 99.10(16) .
C4 S4 C57 97.60(16) .
C5 S5 C71 97.28(17) .
C6 S6 C85 99.25(16) .
N1 O1 B1 112.2(2) .
N2 O2 B2 112.1(2) .
N3 O3 B1 112.4(2) .
N4 O4 B2 112.3(2) .
N5 O5 B1 112.1(2) .
N6 O6 B2 112.7(2) .
C1 N1 O1 117.3(3) .
C1 N1 Fe1 118.8(2) .
O1 N1 Fe1 122.8(2) .
C2 N2 O2 117.3(3) .
C2 N2 Fe1 118.5(2) .
O2 N2 Fe1 123.1(2) .
C3 N3 O3 117.8(3) .
C3 N3 Fe1 118.4(2) .
O3 N3 Fe1 122.8(2) .
C4 N4 O4 117.9(3) .
C4 N4 Fe1 118.3(2) .
O4 N4 Fe1 122.4(2) .
C5 N5 O5 117.7(3) .
C5 N5 Fe1 118.4(2) .
O5 N5 Fe1 122.3(2) .
C6 N6 O6 117.8(3) .
C6 N6 Fe1 118.6(2) .
O6 N6 Fe1 122.6(2) .
O1 B1 O5 109.7(3) .
O1 B1 O3 109.6(3) .
O5 B1 O3 108.4(3) .
O1 B1 C7 109.1(3) .
O5 B1 C7 109.5(3) .
O3 B1 C7 110.5(3) .
O2 B2 O4 109.5(3) .
O2 B2 O6 109.3(3) .
O4 B2 O6 108.3(3) .
O2 B2 C11 109.2(3) .
O4 B2 C11 109.8(3) .
O6 B2 C11 110.7(3) .
N1 C1 C2 111.2(3) .
N1 C1 S1 128.3(2) .
C2 C1 S1 120.5(3) .
N2 C2 C1 111.4(3) .
N2 C2 S2 127.9(2) .
C1 C2 S2 120.6(3) .
N3 C3 C4 111.6(3) .
N3 C3 S3 124.5(2) .
C4 C3 S3 123.7(3) .
N4 C4 C3 111.9(3) .
N4 C4 S4 124.2(3) .
C3 C4 S4 123.9(3) .
N5 C5 C6 111.7(3) .
N5 C5 S5 124.3(3) .
C6 C5 S5 124.0(3) .
N6 C6 C5 111.5(3) .
N6 C6 S6 124.6(2) .
C5 C6 S6 123.7(3) .
C8 C7 B1 115.7(3) .
C9 C8 C7 113.8(4) .
C10 C9 C8 114.0(4) .
C12 C11 B2 116.2(3) .
C13 C12 C11 114.1(4) .
C14 C13 C12 114.4(4) .
C20 C15 C16 120.4(3) .
C20 C15 S1 121.7(3) .
C16 C15 S1 117.9(3) .
C15 C16 C17 121.5(3) .
C16 C17 C18 116.3(3) .
C16 C17 C21 121.5(3) .
C18 C17 C21 122.2(3) .
O7 C18 C19 121.0(4) .
O7 C18 C17 115.7(3) .
C19 C18 C17 123.4(3) .
C20 C19 C18 117.2(3) .
C20 C19 C25 121.1(3) .
C18 C19 C25 121.7(3) .
C19 C20 C15 121.3(3) .
C22 C21 C23 112.4(4) .
C22 C21 C24 106.7(4) .
C23 C21 C24 107.2(4) .
C22 C21 C17 109.9(4) .
C23 C21 C17 109.6(3) .
C24 C21 C17 111.1(3) .
C26 C25 C27 106.8(4) .
C26 C25 C28 113.0(4) .
C27 C25 C28 105.7(4) .
C26 C25 C19 109.7(4) .
C27 C25 C19 110.7(3) .
C28 C25 C19 110.7(4) .
C30 C29 C34 120.6(3) .
C30 C29 S2 121.6(3) .
C34 C29 S2 117.7(3) .
C29 C30 C31 121.5(3) .
C30 C31 C32 116.8(4) .
C30 C31 C35 121.5(3) .
C32 C31 C35 121.7(3) .
O8 C32 C33 116.2(3) .
O8 C32 C31 120.6(4) .
C33 C32 C31 123.3(3) .
C34 C33 C32 116.5(3) .
C34 C33 C39 121.1(3) .
C32 C33 C39 122.3(3) .
C29 C34 C33 121.2(3) .
C36 C35 C38 112.8(4) .
C36 C35 C37 106.3(4) .
C38 C35 C37 106.0(4) .
C36 C35 C31 110.1(4) .
C38 C35 C31 111.0(4) .
C37 C35 C31 110.5(3) .
C40 C39 C41 107.6(4) .
C40 C39 C33 110.1(3) .
C41 C39 C33 111.5(3) .
C40 C39 C42 110.8(4) .
C41 C39 C42 106.9(4) .
C33 C39 C42 110.0(4) .
C48 C43 C44 120.0(3) .
C48 C43 S3 120.4(3) .
C44 C43 S3 119.6(3) .
C45 C44 C43 120.8(3) .
C46 C45 C44 117.5(3) .
C46 C45 C49 121.6(3) .
C44 C45 C49 120.9(3) .
O9 C46 C45 117.5(3) .
O9 C46 C47 119.5(3) .
C45 C46 C47 123.1(3) .
C48 C47 C46 115.9(3) .
C48 C47 C53 121.0(3) .
C46 C47 C53 123.1(3) .
C43 C48 C47 122.7(3) .
C52 C49 C50 107.1(3) .
C52 C49 C51 110.1(3) .
C50 C49 C51 107.9(4) .
C52 C49 C45 110.0(3) .
C50 C49 C45 111.3(3) .
C51 C49 C45 110.4(3) .
C47 C53 C56 110.4(3) .
C47 C53 C54 111.2(3) .
C56 C53 C54 106.1(3) .
C47 C53 C55 111.0(3) .
C56 C53 C55 111.6(3) .
C54 C53 C55 106.5(3) .
C62 C57 C58 120.0(4) .
C62 C57 S4 119.3(3) .
C58 C57 S4 120.6(3) .
C59 C58 C57 121.1(4) .
C58 C59 C60 117.4(4) .
C58 C59 C63 120.4(4) .
C60 C59 C63 122.2(4) .
O10 C60 C59 115.2(4) .
O10 C60 C61 122.0(4) .
C59 C60 C61 122.8(4) .
C62 C61 C60 117.4(4) .
C62 C61 C67 120.0(3) .
C60 C61 C67 122.6(4) .
C61 C62 C57 121.2(4) .
C66 C63 C64 110.7(4) .
C66 C63 C65 106.6(5) .
C64 C63 C65 109.1(5) .
C66 C63 C59 109.4(3) .
C64 C63 C59 110.2(4) .
C65 C63 C59 110.8(4) .
C69 C67 C68 107.7(4) .
C69 C67 C61 111.3(4) .
C68 C67 C61 111.4(3) .
C69 C67 C70 111.1(4) .
C68 C67 C70 105.8(4) .
C61 C67 C70 109.4(4) .
C72 C71 C76 120.3(4) .
C72 C71 S5 119.4(3) .
C76 C71 S5 120.2(3) .
C73 C72 C71 121.1(3) .
C72 C73 C74 117.6(4) .
C72 C73 C77 120.5(3) .
C74 C73 C77 121.8(4) .
O11 C74 C75 116.9(4) .
O11 C74 C73 120.8(4) .
C75 C74 C73 122.3(4) .
C76 C75 C74 117.6(4) .
C76 C75 C81 120.2(4) .
C74 C75 C81 122.1(4) .
C75 C76 C71 120.9(4) .
C80 C77 C78 106.6(4) .
C80 C77 C73 111.6(4) .
C78 C77 C73 111.0(3) .
C80 C77 C79 111.7(4) .
C78 C77 C79 105.8(4) .
C73 C77 C79 110.0(4) .
C83 C81 C82 110.5(4) .
C83 C81 C84 109.9(5) .
C82 C81 C84 105.8(4) .
C83 C81 C75 110.4(4) .
C82 C81 C75 109.2(3) .
C84 C81 C75 111.0(4) .
C90 C85 C86 120.9(3) .
C90 C85 S6 119.9(3) .
C86 C85 S6 119.2(3) .
C85 C86 C87 120.3(3) .
C88 C87 C86 117.3(3) .
C88 C87 C95 121.8(3) .
C86 C87 C95 120.9(3) .
O12 C88 C87 117.2(3) .
O12 C88 C89 119.5(3) .
C87 C88 C89 123.4(3) .
C90 C89 C88 116.1(3) .
C90 C89 C91 120.8(3) .
C88 C89 C91 123.1(3) .
C85 C90 C89 122.0(3) .
C93 C91 C92 112.4(3) .
C93 C91 C94 106.4(3) .
C92 C91 C94 105.8(3) .
C93 C91 C89 110.9(3) .
C92 C91 C89 110.0(3) .
C94 C91 C89 111.2(3) .
C97 C95 C96 110.5(3) .
C97 C95 C98 107.2(4) .
C96 C95 C98 107.3(3) .
C97 C95 C87 111.3(3) .
C96 C95 C87 109.3(3) .
C98 C95 C87 111.2(3) .
C2S C1S C1S 134(3) 2_666
C1S C2S C3S 118(2) .

loop_
_geom_bond_atom_site_label_1
_geom_bond_atom_site_label_2
_geom_bond_distance
_geom_bond_site_symmetry_2
Fe1 N5 1.898(3) .
Fe1 N2 1.899(3) .
Fe1 N4 1.900(3) .
Fe1 N3 1.902(3) .
Fe1 N1 1.904(3) .
Fe1 N6 1.906(3) .
S1 C1 1.742(3) .
S1 C15 1.780(4) .
S2 C2 1.743(3) .
S2 C29 1.785(4) .
S3 C3 1.762(3) .
S3 C43 1.786(4) .
S4 C4 1.763(3) .
S4 C57 1.772(4) .
S5 C5 1.759(4) .
S5 C71 1.776(4) .
S6 C6 1.760(3) .
S6 C85 1.786(4) .
O1 N1 1.369(3) .
O1 B1 1.493(5) .
O2 N2 1.370(3) .
O2 B2 1.499(5) .
O3 N3 1.366(3) .
O3 B1 1.516(5) .
O4 N4 1.377(3) .
O4 B2 1.516(4) .
O5 N5 1.383(3) .
O5 B1 1.514(4) .
O6 N6 1.365(3) .
O6 B2 1.518(5) .
O7 C18 1.381(5) .
O8 C32 1.378(5) .
O9 C46 1.390(4) .
O10 C60 1.365(5) .
O11 C74 1.367(5) .
O12 C88 1.391(4) .
N1 C1 1.309(4) .
N2 C2 1.316(4) .
N3 C3 1.314(4) .
N4 C4 1.313(4) .
N5 C5 1.313(4) .
N6 C6 1.308(4) .
B1 C7 1.582(5) .
B2 C11 1.575(5) .
C1 C2 1.464(4) .
C3 C4 1.449(5) .
C5 C6 1.454(5) .
C7 C8 1.531(5) .
C8 C9 1.518(5) .
C9 C10 1.511(7) .
C11 C12 1.530(5) .
C12 C13 1.518(5) .
C13 C14 1.507(7) .
C15 C20 1.386(5) .
C15 C16 1.390(5) .
C16 C17 1.393(5) .
C17 C18 1.417(5) .
C17 C21 1.536(5) .
C18 C19 1.407(5) .
C19 C20 1.384(5) .
C19 C25 1.555(5) .
C21 C22 1.522(7) .
C21 C23 1.525(7) .
C21 C24 1.531(6) .
C25 C26 1.538(7) .
C25 C27 1.540(5) .
C25 C28 1.542(7) .
C29 C30 1.380(5) .
C29 C34 1.385(5) .
C30 C31 1.385(5) .
C31 C32 1.414(5) .
C31 C35 1.553(6) .
C32 C33 1.409(6) .
C33 C34 1.394(5) .
C33 C39 1.537(5) .
C35 C36 1.538(7) .
C35 C38 1.543(7) .
C35 C37 1.544(6) .
C39 C40 1.524(7) .
C39 C41 1.530(6) .
C39 C42 1.539(7) .
C43 C48 1.356(5) .
C43 C44 1.400(5) .
C44 C45 1.391(5) .
C45 C46 1.390(5) .
C45 C49 1.547(5) .
C46 C47 1.422(5) .
C47 C48 1.394(5) .
C47 C53 1.533(5) .
C49 C52 1.535(6) .
C49 C50 1.535(6) .
C49 C51 1.536(6) .
C53 C56 1.538(6) .
C53 C54 1.544(5) .
C53 C55 1.546(5) .
C57 C62 1.394(5) .
C57 C58 1.400(5) .
C58 C59 1.385(6) .
C59 C60 1.404(6) .
C59 C63 1.558(6) .
C60 C61 1.415(6) .
C61 C62 1.381(5) .
C61 C67 1.553(6) .
C63 C66 1.526(6) .
C63 C64 1.529(8) .
C63 C65 1.538(8) .
C67 C69 1.519(6) .
C67 C68 1.540(6) .
C67 C70 1.553(6) .
C71 C72 1.382(5) .
C71 C76 1.404(5) .
C72 C73 1.380(5) .
C73 C74 1.423(6) .
C73 C77 1.551(6) .
C74 C75 1.399(6) .
C75 C76 1.384(6) .
C75 C81 1.559(6) .
C77 C80 1.524(6) .
C77 C78 1.545(6) .
C77 C79 1.553(6) .
C81 C83 1.529(8) .
C81 C82 1.531(6) .
C81 C84 1.546(8) .
C85 C90 1.363(5) .
C85 C86 1.391(5) .
C86 C87 1.402(5) .
C87 C88 1.394(5) .
C87 C95 1.548(5) .
C88 C89 1.416(5) .
C89 C90 1.397(5) .
C89 C91 1.541(5) .
C91 C93 1.536(5) .
C91 C92 1.535(6) .
C91 C94 1.538(5) .
C95 C97 1.529(6) .
C95 C96 1.539(6) .
C95 C98 1.540(6) .
C1S C2S 1.42(3) .
C1S C1S 1.51(5) 2_666
C2S C3S 1.542(10) .

loop_
_geom_torsion_atom_site_label_1
_geom_torsion_atom_site_label_2
_geom_torsion_atom_site_label_3
_geom_torsion_atom_site_label_4
_geom_torsion
_geom_torsion_site_symmetry_1
B1 O1 N1 C1 -147.4(3) .
B1 O1 N1 Fe1 20.4(3) .
N5 Fe1 N1 C1 112.4(3) .
N2 Fe1 N1 C1 -3.1(2) .
N4 Fe1 N1 C1 -84.5(3) .
N3 Fe1 N1 C1 -161.5(3) .
N6 Fe1 N1 C1 56.0(4) .
N5 Fe1 N1 O1 -55.2(2) .
N2 Fe1 N1 O1 -170.7(2) .
N4 Fe1 N1 O1 108.0(2) .
N3 Fe1 N1 O1 31.0(2) .
N6 Fe1 N1 O1 -111.6(3) .
B2 O2 N2 C2 -147.5(3) .
B2 O2 N2 Fe1 20.4(3) .
N5 Fe1 N2 C2 -84.4(3) .
N4 Fe1 N2 C2 112.8(3) .
N3 Fe1 N2 C2 56.2(4) .
N1 Fe1 N2 C2 -2.9(2) .
N6 Fe1 N2 C2 -161.2(3) .
N5 Fe1 N2 O2 107.9(2) .
N4 Fe1 N2 O2 -55.0(2) .
N3 Fe1 N2 O2 -111.6(3) .
N1 Fe1 N2 O2 -170.7(3) .
N6 Fe1 N2 O2 31.1(2) .
B1 O3 N3 C3 -149.7(3) .
B1 O3 N3 Fe1 18.4(3) .
N5 Fe1 N3 C3 -158.0(3) .
N2 Fe1 N3 C3 57.5(4) .
N4 Fe1 N3 C3 -0.5(2) .
N1 Fe1 N3 C3 115.1(3) .
N6 Fe1 N3 C3 -81.4(3) .
N5 Fe1 N3 O3 34.0(2) .
N2 Fe1 N3 O3 -110.5(3) .
N4 Fe1 N3 O3 -168.5(2) .
N1 Fe1 N3 O3 -52.9(2) .
N6 Fe1 N3 O3 110.6(2) .
B2 O4 N4 C4 -145.9(3) .
B2 O4 N4 Fe1 20.4(4) .
N5 Fe1 N4 C4 53.9(4) .
N2 Fe1 N4 C4 -162.7(3) .
N3 Fe1 N4 C4 -4.1(2) .
N1 Fe1 N4 C4 -86.0(3) .
N6 Fe1 N4 C4 110.0(3) .
N5 Fe1 N4 O4 -112.4(3) .
N2 Fe1 N4 O4 31.0(2) .
N3 Fe1 N4 O4 -170.4(3) .
N1 Fe1 N4 O4 107.7(2) .
N6 Fe1 N4 O4 -56.3(2) .
B1 O5 N5 C5 -145.6(3) .
B1 O5 N5 Fe1 19.9(3) .
N2 Fe1 N5 C5 -86.4(3) .
N4 Fe1 N5 C5 52.8(4) .
N3 Fe1 N5 C5 109.5(3) .
N1 Fe1 N5 C5 -163.1(3) .
N6 Fe1 N5 C5 -4.6(3) .
N2 Fe1 N5 O5 108.1(2) .
N4 Fe1 N5 O5 -112.7(3) .
N3 Fe1 N5 O5 -56.0(2) .
N1 Fe1 N5 O5 31.4(2) .
N6 Fe1 N5 O5 -170.1(3) .
B2 O6 N6 C6 -149.8(3) .
B2 O6 N6 Fe1 18.4(3) .
N5 Fe1 N6 C6 -0.2(3) .
N2 Fe1 N6 C6 115.2(3) .
N4 Fe1 N6 C6 -157.9(3) .
N3 Fe1 N6 C6 -81.2(3) .
N1 Fe1 N6 C6 57.6(4) .
N5 Fe1 N6 O6 -168.4(3) .
N2 Fe1 N6 O6 -52.9(2) .
N4 Fe1 N6 O6 34.0(2) .
N3 Fe1 N6 O6 110.6(2) .
N1 Fe1 N6 O6 -110.5(3) .
N1 O1 B1 O5 48.2(3) .
N1 O1 B1 O3 -70.7(3) .
N1 O1 B1 C7 168.2(3) .
N5 O5 B1 O1 -70.7(3) .
N5 O5 B1 O3 48.9(3) .
N5 O5 B1 C7 169.6(3) .
N3 O3 B1 O1 49.3(3) .
N3 O3 B1 O5 -70.4(3) .
N3 O3 B1 C7 169.6(3) .
N2 O2 B2 O4 48.0(4) .
N2 O2 B2 O6 -70.4(3) .
N2 O2 B2 C11 168.3(3) .
N4 O4 B2 O2 -70.7(3) .
N4 O4 B2 O6 48.4(3) .
N4 O4 B2 C11 169.4(3) .
N6 O6 B2 O2 49.1(3) .
N6 O6 B2 O4 -70.1(3) .
N6 O6 B2 C11 169.4(3) .
O1 N1 C1 C2 175.9(3) .
Fe1 N1 C1 C2 7.7(4) .
O1 N1 C1 S1 -1.3(4) .
Fe1 N1 C1 S1 -169.54(19) .
C15 S1 C1 N1 44.2(3) .
C15 S1 C1 C2 -132.8(3) .
O2 N2 C2 C1 176.0(3) .
Fe1 N2 C2 C1 7.5(4) .
O2 N2 C2 S2 -1.0(4) .
Fe1 N2 C2 S2 -169.49(19) .
N1 C1 C2 N2 -9.4(4) .
S1 C1 C2 N2 168.0(2) .
N1 C1 C2 S2 167.8(2) .
S1 C1 C2 S2 -14.7(4) .
C29 S2 C2 N2 43.9(3) .
C29 S2 C2 C1 -132.8(3) .
O3 N3 C3 C4 173.0(3) .
Fe1 N3 C3 C4 4.4(4) .
O3 N3 C3 S3 -3.0(4) .
Fe1 N3 C3 S3 -171.56(18) .
C43 S3 C3 N3 59.9(3) .
C43 S3 C3 C4 -115.6(3) .
O4 N4 C4 C3 174.3(3) .
Fe1 N4 C4 C3 7.4(4) .
O4 N4 C4 S4 -5.5(4) .
Fe1 N4 C4 S4 -172.46(17) .
N3 C3 C4 N4 -7.3(4) .
S3 C3 C4 N4 168.7(2) .
N3 C3 C4 S4 172.5(2) .
S3 C3 C4 S4 -11.5(4) .
C57 S4 C4 N4 115.6(3) .
C57 S4 C4 C3 -64.2(3) .
O5 N5 C5 C6 174.1(3) .
Fe1 N5 C5 C6 8.0(4) .
O5 N5 C5 S5 -6.1(4) .
Fe1 N5 C5 S5 -172.25(17) .
C71 S5 C5 N5 116.1(3) .
C71 S5 C5 C6 -64.2(3) .
O6 N6 C6 C5 173.0(3) .
Fe1 N6 C6 C5 4.3(4) .
O6 N6 C6 S6 -2.8(4) .
Fe1 N6 C6 S6 -171.49(18) .
N5 C5 C6 N6 -7.6(4) .
S5 C5 C6 N6 172.6(2) .
N5 C5 C6 S6 168.2(2) .
S5 C5 C6 S6 -11.6(4) .
C85 S6 C6 N6 59.6(3) .
C85 S6 C6 C5 -115.7(3) .
O1 B1 C7 C8 167.3(3) .
O5 B1 C7 C8 -72.7(4) .
O3 B1 C7 C8 46.7(4) .
B1 C7 C8 C9 173.7(4) .
C7 C8 C9 C10 174.7(4) .
O2 B2 C11 C12 167.2(3) .
O4 B2 C11 C12 -72.7(4) .
O6 B2 C11 C12 46.8(4) .
B2 C11 C12 C13 172.9(4) .
C11 C12 C13 C14 174.2(4) .
C1 S1 C15 C20 52.9(3) .
C1 S1 C15 C16 -130.3(3) .
C20 C15 C16 C17 0.9(6) .
S1 C15 C16 C17 -175.9(3) .
C15 C16 C17 C18 -2.4(6) .
C15 C16 C17 C21 178.3(4) .
C16 C17 C18 O7 -178.0(4) .
C21 C17 C18 O7 1.2(6) .
C16 C17 C18 C19 2.1(6) .
C21 C17 C18 C19 -178.7(4) .
O7 C18 C19 C20 179.9(4) .
C17 C18 C19 C20 -0.2(7) .
O7 C18 C19 C25 0.3(7) .
C17 C18 C19 C25 -179.8(4) .
C18 C19 C20 C15 -1.4(6) .
C25 C19 C20 C15 178.1(4) .
C16 C15 C20 C19 1.1(6) .
S1 C15 C20 C19 177.8(3) .
C16 C17 C21 C22 114.9(4) .
C18 C17 C21 C22 -64.2(5) .
C16 C17 C21 C23 -121.1(4) .
C18 C17 C21 C23 59.7(6) .
C16 C17 C21 C24 -2.9(6) .
C18 C17 C21 C24 177.9(4) .
C20 C19 C25 C26 115.9(4) .
C18 C19 C25 C26 -64.6(5) .
C20 C19 C25 C27 -1.8(6) .
C18 C19 C25 C27 177.8(4) .
C20 C19 C25 C28 -118.7(4) .
C18 C19 C25 C28 60.9(6) .
C2 S2 C29 C30 52.6(3) .
C2 S2 C29 C34 -130.0(3) .
C34 C29 C30 C31 0.5(6) .
S2 C29 C30 C31 177.8(3) .
C29 C30 C31 C32 -0.8(6) .
C29 C30 C31 C35 178.4(4) .
C30 C31 C32 O8 179.3(4) .
C35 C31 C32 O8 0.1(7) .
C30 C31 C32 C33 -0.8(7) .
C35 C31 C32 C33 179.9(4) .
O8 C32 C33 C34 -177.4(4) .
C31 C32 C33 C34 2.7(7) .
O8 C32 C33 C39 1.4(7) .
C31 C32 C33 C39 -178.5(4) .
C30 C29 C34 C33 1.5(6) .
S2 C29 C34 C33 -175.9(3) .
C32 C33 C34 C29 -3.0(6) .
C39 C33 C34 C29 178.1(4) .
C30 C31 C35 C36 116.2(4) .
C32 C31 C35 C36 -64.6(5) .
C30 C31 C35 C38 -118.3(4) .
C32 C31 C35 C38 60.9(6) .
C30 C31 C35 C37 -1.0(6) .
C32 C31 C35 C37 178.2(4) .
C34 C33 C39 C40 -122.5(5) .
C32 C33 C39 C40 58.7(6) .
C34 C33 C39 C41 -3.2(6) .
C32 C33 C39 C41 178.0(4) .
C34 C33 C39 C42 115.1(5) .
C32 C33 C39 C42 -63.6(5) .
C3 S3 C43 C48 46.3(3) .
C3 S3 C43 C44 -135.3(3) .
C48 C43 C44 C45 1.9(6) .
S3 C43 C44 C45 -176.5(3) .
C43 C44 C45 C46 -2.1(5) .
C43 C44 C45 C49 178.6(3) .
C44 C45 C46 O9 -179.4(3) .
C49 C45 C46 O9 -0.1(5) .
C44 C45 C46 C47 0.1(6) .
C49 C45 C46 C47 179.4(4) .
O9 C46 C47 C48 -178.5(3) .
C45 C46 C47 C48 2.0(5) .
O9 C46 C47 C53 3.5(5) .
C45 C46 C47 C53 -176.0(3) .
C44 C43 C48 C47 0.4(6) .
S3 C43 C48 C47 178.8(3) .
C46 C47 C48 C43 -2.3(5) .
C53 C47 C48 C43 175.8(3) .
C46 C45 C49 C52 62.7(5) .
C44 C45 C49 C52 -118.0(4) .
C46 C45 C49 C50 -178.8(4) .
C44 C45 C49 C50 0.5(5) .
C46 C45 C49 C51 -59.0(5) .
C44 C45 C49 C51 120.3(4) .
C48 C47 C53 C56 -120.3(4) .
C46 C47 C53 C56 57.6(4) .
C48 C47 C53 C54 -2.9(5) .
C46 C47 C53 C54 175.0(4) .
C48 C47 C53 C55 115.5(4) .
C46 C47 C53 C55 -66.6(5) .
C4 S4 C57 C62 -64.7(3) .
C4 S4 C57 C58 118.9(3) .
C62 C57 C58 C59 0.8(5) .
S4 C57 C58 C59 177.2(3) .
C57 C58 C59 C60 1.4(5) .
C57 C58 C59 C63 -179.1(4) .
C58 C59 C60 O10 176.7(3) .
C63 C59 C60 O10 -2.7(6) .
C58 C59 C60 C61 -3.6(6) .
C63 C59 C60 C61 176.9(4) .
O10 C60 C61 C62 -176.9(3) .
C59 C60 C61 C62 3.5(6) .
O10 C60 C61 C67 4.2(6) .
C59 C60 C61 C67 -175.4(4) .
C60 C61 C62 C57 -1.1(5) .
C67 C61 C62 C57 177.8(3) .
C58 C57 C62 C61 -1.0(5) .
S4 C57 C62 C61 -177.4(3) .
C58 C59 C63 C66 -114.1(5) .
C60 C59 C63 C66 65.3(6) .
C58 C59 C63 C64 123.9(5) .
C60 C59 C63 C64 -56.7(5) .
C58 C59 C63 C65 3.1(6) .
C60 C59 C63 C65 -177.5(4) .
C62 C61 C67 C69 117.2(4) .
C60 C61 C67 C69 -64.0(5) .
C62 C61 C67 C68 -3.1(5) .
C60 C61 C67 C68 175.8(4) .
C62 C61 C67 C70 -119.6(4) .
C60 C61 C67 C70 59.2(5) .
C5 S5 C71 C72 -64.8(3) .
C5 S5 C71 C76 118.7(3) .
C76 C71 C72 C73 -1.0(5) .
S5 C71 C72 C73 -177.4(3) .
C71 C72 C73 C74 -1.1(5) .
C71 C72 C73 C77 178.1(3) .
C72 C73 C74 O11 -176.7(3) .
C77 C73 C74 O11 4.0(6) .
C72 C73 C74 C75 3.2(6) .
C77 C73 C74 C75 -176.1(4) .
O11 C74 C75 C76 176.9(3) .
C73 C74 C75 C76 -3.0(6) .
O11 C74 C75 C81 -3.3(6) .
C73 C74 C75 C81 176.8(4) .
C74 C75 C76 C71 0.8(5) .
C81 C75 C76 C71 -179.0(3) .
C72 C71 C76 C75 1.1(5) .
S5 C71 C76 C75 177.5(3) .
C72 C73 C77 C80 116.1(4) .
C74 C73 C77 C80 -64.7(5) .
C72 C73 C77 C78 -2.7(5) .
C74 C73 C77 C78 176.5(4) .
C72 C73 C77 C79 -119.5(4) .
C74 C73 C77 C79 59.7(5) .
C76 C75 C81 C83 123.2(5) .
C74 C75 C81 C83 -56.6(5) .
C76 C75 C81 C82 -115.1(5) .
C74 C75 C81 C82 65.1(6) .
C76 C75 C81 C84 1.1(6) .
C74 C75 C81 C84 -178.7(4) .
C6 S6 C85 C90 46.5(3) .
C6 S6 C85 C86 -135.3(3) .
C90 C85 C86 C87 1.4(6) .
S6 C85 C86 C87 -176.7(3) .
C85 C86 C87 C88 -1.6(5) .
C85 C86 C87 C95 179.6(3) .
C86 C87 C88 O12 -179.6(3) .
C95 C87 C88 O12 -0.7(5) .
C86 C87 C88 C89 -0.3(6) .
C95 C87 C88 C89 178.5(4) .
O12 C88 C89 C90 -178.5(3) .
C87 C88 C89 C90 2.3(5) .
O12 C88 C89 C91 3.1(5) .
C87 C88 C89 C91 -176.2(3) .
C86 C85 C90 C89 0.7(6) .
S6 C85 C90 C89 178.9(3) .
C88 C89 C90 C85 -2.5(5) .
C91 C89 C90 C85 176.0(3) .
C90 C89 C91 C93 115.0(4) .
C88 C89 C91 C93 -66.7(5) .
C90 C89 C91 C92 -120.0(4) .
C88 C89 C91 C92 58.3(4) .
C90 C89 C91 C94 -3.1(5) .
C88 C89 C91 C94 175.2(4) .
C88 C87 C95 C97 -58.9(5) .
C86 C87 C95 C97 119.9(4) .
C88 C87 C95 C96 63.4(5) .
C86 C87 C95 C96 -117.8(4) .
C88 C87 C95 C98 -178.3(4) .
C86 C87 C95 C98 0.5(5) .
C1S C1S C2S C3S -148(4) 2_666
